data_7063091
loop_
_publ_author_name
'Purushothaman, Palani'
'Mohanapriya, Devarasu'
'Thenmozhi, Kathavarayan'
'Karpagam, Subramanian'

_publ_section_title
;
 Designing a ferrocene biphenyl pyridine modified electrode for the
 non-enzymatic electrochemical detection of catechol
;
_journal_issue 15
_journal_name_full 'New Journal of Chemistry'
_journal_page_first 6893
_journal_page_last 6901
_journal_paper_doi 10.1039/D4NJ00710G
_journal_volume 48
_journal_year 2024
_chemical_formula_moiety '0.5(C30 H22 Fe N2), 0.5(C30 H23 Fe N2)'
_chemical_formula_sum 'C30 H22.5 Fe N2'
_chemical_formula_weight 466.85
_space_group_crystal_system triclinic
_space_group_IT_number 2
_space_group_name_Hall '-P 1'
_space_group_name_H-M_alt 'P -1'
_atom_sites_solution_hydrogens geom
_audit_creation_date 2023-06-09
_audit_creation_method
;
Olex2 1.5
(compiled 2023.03.06 svn.rbb2c1857 for OlexSys, GUI svn.r6748)
;
_audit_update_record
;
2023-06-19 deposited with the CCDC.	2024-03-12 downloaded from the CCDC.
;
_cell_angle_alpha 94.760(2)
_cell_angle_beta 98.914(2)
_cell_angle_gamma 105.686(2)
_cell_formula_units_Z 4
_cell_length_a 10.3385(7)
_cell_length_b 11.3107(8)
_cell_length_c 20.2487(14)
_cell_measurement_reflns_used 4290
_cell_measurement_temperature 300.00
_cell_measurement_theta_max 17.54
_cell_measurement_theta_min 2.37
_cell_volume 2232.6(3)
_computing_cell_refinement 'SAINT V8.40B (?, 2016)'
_computing_data_reduction 'SAINT V8.40B (?, 2016)'
_computing_molecular_graphics 'Olex2 1.5 (Dolomanov et al., 2009)'
_computing_publication_material 'Olex2 1.5 (Dolomanov et al., 2009)'
_computing_structure_refinement 'SHELXL 2018/3 (Sheldrick, 2015)'
_computing_structure_solution 'SHELXT 2018/2 (Sheldrick, 2018)'
_diffrn_ambient_temperature 300.00
_diffrn_measured_fraction_theta_full 0.998
_diffrn_measured_fraction_theta_max 0.998
_diffrn_measurement_device_type 'Bruker APEX-II CCD'
_diffrn_measurement_method '\f and \w scans'
_diffrn_radiation_type MoK\a
_diffrn_radiation_wavelength 0.71073
_diffrn_reflns_av_R_equivalents 0.1441
_diffrn_reflns_av_unetI/netI 0.1255
_diffrn_reflns_Laue_measured_fraction_full 0.998
_diffrn_reflns_Laue_measured_fraction_max 0.998
_diffrn_reflns_limit_h_max 12
_diffrn_reflns_limit_h_min -12
_diffrn_reflns_limit_k_max 13
_diffrn_reflns_limit_k_min -13
_diffrn_reflns_limit_l_max 24
_diffrn_reflns_limit_l_min -24
_diffrn_reflns_number 55794
_diffrn_reflns_point_group_measured_fraction_full 0.998
_diffrn_reflns_point_group_measured_fraction_max 0.998
_diffrn_reflns_theta_full 25.041
_diffrn_reflns_theta_max 25.041
_diffrn_reflns_theta_min 1.886
_diffrn_source_current 1.4
_diffrn_source_power 0.07
_diffrn_source_voltage 50.0
_diffrn_standards_number 0
_exptl_absorpt_coefficient_mu 0.697
_exptl_absorpt_correction_T_max 0.7452
_exptl_absorpt_correction_T_min 0.6670
_exptl_absorpt_correction_type none
_exptl_absorpt_process_details
;
SADABS-2016/2 (Bruker,2016/2) was used for absorption correction.
wR2(int) was 0.1280 before and 0.0819 after correction.
The Ratio of minimum to maximum transmission is 0.8951.
The \l/2 correction factor is Not present.
;
_exptl_crystal_colour orange
_exptl_crystal_colour_primary orange
_exptl_crystal_density_diffrn 1.389
_exptl_crystal_description block
_exptl_crystal_F_000 970
_exptl_crystal_size_max 0.238
_exptl_crystal_size_mid 0.133
_exptl_crystal_size_min 0.032
_refine_diff_density_max 0.302
_refine_diff_density_min -0.282
_refine_diff_density_rms 0.061
_refine_ls_extinction_coef 0.0005(2)
_refine_ls_extinction_expression Fc^*^=kFc[1+0.001xFc^2^\l^3^/sin(2\q)]^-1/4^
_refine_ls_extinction_method 'SHELXL-2018/3 (Sheldrick 2018)'
_refine_ls_goodness_of_fit_ref 1.034
_refine_ls_hydrogen_treatment constr
_refine_ls_matrix_type full
_refine_ls_number_parameters 596
_refine_ls_number_reflns 7894
_refine_ls_number_restraints 0
_refine_ls_restrained_S_all 1.034
_refine_ls_R_factor_all 0.1826
_refine_ls_R_factor_gt 0.0662
_refine_ls_shift/su_max 0.001
_refine_ls_shift/su_mean 0.000
_refine_ls_structure_factor_coef Fsqd
_refine_ls_weighting_details 'w=1/[\s^2^(Fo^2^)+(0.0289P)^2^+2.0662P] where P=(Fo^2^+2Fc^2^)/3'
_refine_ls_weighting_scheme calc
_refine_ls_wR_factor_gt 0.0987
_refine_ls_wR_factor_ref 0.1368
_reflns_Friedel_coverage 0.000
_reflns_number_gt 3680
_reflns_number_total 7894
_reflns_threshold_expression 'I > 2\s(I)'
_cod_data_source_file d4nj00710g1.cif
_cod_data_source_block fe2phpy_080623_0m_a
_cod_depositor_comments 'Adding full bibliography for 7063091.cif.'
_cod_original_formula_sum 'C30 H22.50 Fe N2'
_cod_database_code 7063091
_shelx_shelxl_version_number 2018/3
_shelx_space_group_comment
;
The symmetry employed for this shelxl refinement is uniquely defined
by the following loop, which should always be used as a source of
symmetry information in preference to the above space-group names.
They are only intended as comments.
;
_olex2_refinement_description
;
1. Fixed Uiso
 At 1.2 times of:
  All C(H) groups, All N(H) groups
2.a Aromatic/amide H refined with riding coordinates:
 C00C(H00C), C00D(H00D), N00I(H00I), C00J(H00J), C00K(H00K), C00L(H00L),
 C00M(H00M), C00N(H00N), C00O(H00O), C00R(H00R), C00S(H00S), C00U(H00U),
 C00V(H00V), C00X(H00X), C010(H010), C011(H011), C012(H012), C013(H013),
 C014(H014), C015(H015), C016(H016), C017(H017), C018(H018), C019(H019),
 C01A(H01A), C01B(H01B), C01C(H01C), C01D(H01D), C01E(H01E), C01F(H01F),
 C01G(H01G), C01H(H01H), C01I(H01I), C01J(H01J), C01K(H01K), C01L(H01L),
 C01M(H01M), C01N(H01N), C01O(H01O), C01P(H01P), C01Q(H01Q), C01R(H01R),
 C01S(H01S), C01T(H01T), C01U(H01U)
;
_olex2_submission_special_instructions 'No special instructions were received'

loop_
_space_group_symop_operation_xyz
'x, y, z'
'-x, -y, -z'

loop_
_atom_site_label
_atom_site_type_symbol
_atom_site_fract_x
_atom_site_fract_y
_atom_site_fract_z
_atom_site_U_iso_or_equiv
_atom_site_adp_type
_atom_site_occupancy
_atom_site_site_symmetry_order
_atom_site_calc_flag
_atom_site_refinement_flags_posn
_atom_site_refinement_flags_adp
_atom_site_refinement_flags_occupancy
_atom_site_disorder_assembly
_atom_site_disorder_group
Fe01 Fe 0.14943(7) 0.92747(6) 1.39879(4) 0.0511(3) Uani 1 1 d . . . . .
Fe02 Fe 0.96566(8) 0.14343(7) 0.12096(4) 0.0602(3) Uani 1 1 d . . . . .
N1 N 0.3744(5) 0.2379(4) 0.8339(3) 0.0706(14) Uani 1 1 d . . . . .
C004 C 0.8230(5) 0.3050(5) 0.3764(2) 0.0491(13) Uani 1 1 d . . . . .
C005 C 0.1973(5) 0.6133(4) 1.1757(3) 0.0509(14) Uani 1 1 d . . . . .
C006 C 0.2467(5) 0.5582(4) 1.1202(3) 0.0525(14) Uani 1 1 d . . . . .
C007 C 0.4699(6) 0.5299(6) 0.6798(3) 0.0579(15) Uani 1 1 d . . . . .
C008 C 0.0964(5) 0.7087(4) 1.2851(3) 0.0495(13) Uani 1 1 d . . . . .
C009 C 0.6531(5) 0.4557(5) 0.5341(2) 0.0497(13) Uani 1 1 d . . . . .
C00A C 0.7645(5) 0.3584(5) 0.4293(2) 0.0492(13) Uani 1 1 d . . . . .
C00B C 0.3240(5) 0.4282(5) 1.0136(3) 0.0562(14) Uani 1 1 d . . . . .
C00C C 0.0843(5) 0.7468(5) 1.4117(3) 0.0588(15) Uani 1 1 d . . . . .
H00C H 0.139030 0.698986 1.428587 0.071 Uiso 1 1 calc R U . . .
C00D C 0.2493(6) 0.5120(5) 1.0022(3) 0.0624(16) Uani 1 1 d . . . . .
H00D H 0.224195 0.526672 0.958155 0.075 Uiso 1 1 calc R U . . .
N00E N 0.3991(5) 0.2232(5) 0.6141(2) 0.0834(16) Uani 1 1 d . . . . .
C00F C 0.4471(6) 0.3290(7) 0.6175(3) 0.0620(16) Uani 1 1 d . . . . .
C00G C 0.5116(6) 0.4592(5) 0.6256(3) 0.0548(14) Uani 1 1 d . . . . .
C00H C 0.0490(5) 0.7610(4) 1.3424(3) 0.0513(14) Uani 1 1 d . . . . .
N00I N 0.5434(5) 0.6473(6) 0.6972(3) 0.0832(15) Uani 1 1 d . . . . .
H00I H 0.610962 0.678228 0.677857 0.100 Uiso 1 1 calc R U . . .
C00J C 0.5900(5) 0.3372(5) 0.4986(3) 0.0543(14) Uani 1 1 d . . . . .
H00J H 0.509988 0.288677 0.509383 0.065 Uiso 1 1 calc R U . . .
C00K C 0.6451(6) 0.2917(5) 0.4478(3) 0.0574(15) Uani 1 1 d . . . . .
H00K H 0.600220 0.212921 0.425020 0.069 Uiso 1 1 calc R U . . .
C00L C 0.6036(5) 0.5099(5) 0.5889(3) 0.0553(14) Uani 1 1 d . . . . .
H00L H 0.642767 0.594872 0.600519 0.066 Uiso 1 1 calc R U . . .
C00M C 0.7865(6) 0.1795(5) 0.3561(3) 0.0670(16) Uani 1 1 d . . . . .
H00M H 0.723417 0.127286 0.376752 0.080 Uiso 1 1 calc R U . . .
C00N C 0.3537(5) 0.3590(5) 0.9566(3) 0.0609(15) Uani 1 1 d . . . . .
H00N H 0.335060 0.387465 0.915459 0.073 Uiso 1 1 calc R U . . .
C00O C 0.2113(6) 0.5738(5) 1.0533(3) 0.0659(16) Uani 1 1 d . . . . .
H00O H 0.160096 0.628140 1.042819 0.079 Uiso 1 1 calc R U . . .
C00P C 0.9947(6) 0.1417(6) 0.2235(3) 0.0594(15) Uani 1 1 d . . . . .
C00Q C 0.9346(6) 0.2011(6) 0.2743(3) 0.0583(15) Uani 1 1 d . . . . .
C00R C 0.7705(5) 0.5243(5) 0.5137(3) 0.0569(15) Uani 1 1 d . . . . .
H00R H 0.814405 0.604299 0.535186 0.068 Uiso 1 1 calc R U . . .
C00S C 0.3300(5) 0.4803(5) 1.1319(3) 0.0621(15) Uani 1 1 d . . . . .
H00S H 0.360934 0.470298 1.176098 0.075 Uiso 1 1 calc R U . . .
C00T C 0.4308(6) 0.2028(5) 1.0123(3) 0.0680(17) Uani 1 1 d . . . . .
C00U C 0.0864(6) 0.6598(5) 1.1662(3) 0.0742(18) Uani 1 1 d . . . . .
H00U H 0.043092 0.659819 1.122347 0.089 Uiso 1 1 calc R U . . .
C00V C -0.0515(5) 0.8750(5) 1.4060(3) 0.0665(16) Uani 1 1 d . . . . .
H00V H -0.102409 0.926752 1.418295 0.080 Uiso 1 1 calc R U . . .
C00W C 0.4031(5) 0.2620(5) 0.9537(3) 0.0566(15) Uani 1 1 d . . . . .
C00X C 0.8231(5) 0.4772(5) 0.4627(3) 0.0585(15) Uani 1 1 d . . . . .
H00X H 0.900692 0.526778 0.450294 0.070 Uiso 1 1 calc R U . . .
C00Y C 0.4326(6) 0.2076(5) 0.8909(3) 0.0576(15) Uani 1 1 d . . . . .
N00Z N 0.4486(6) 0.1498(5) 1.0568(3) 0.0941(18) Uani 1 1 d . . . . .
C010 C 0.2046(6) 0.6608(5) 1.2953(3) 0.0721(17) Uani 1 1 d . . . . .
H010 H 0.246332 0.659579 1.339208 0.087 Uiso 1 1 calc R U . . .
C011 C 0.3676(6) 0.4184(5) 1.0808(3) 0.0682(16) Uani 1 1 d . . . . .
H011 H 0.423978 0.368350 1.091274 0.082 Uiso 1 1 calc R U . . .
C012 C 0.0224(6) 0.8172(5) 1.4499(3) 0.0642(16) Uani 1 1 d . . . . .
H012 H 0.029254 0.824177 1.496486 0.077 Uiso 1 1 calc R U . . .
C013 C -0.0356(5) 0.8413(5) 1.3404(3) 0.0598(15) Uani 1 1 d . . . . .
H013 H -0.074298 0.867297 1.301703 0.072 Uiso 1 1 calc R U . . .
C014 C 1.1198(6) 0.1966(6) 0.2021(3) 0.0728(17) Uani 1 1 d . . . . .
H014 H 1.175558 0.277018 0.216368 0.087 Uiso 1 1 calc R U . . .
C015 C 0.9733(6) 0.3257(6) 0.2951(3) 0.0697(17) Uani 1 1 d . . . . .
H015 H 1.038060 0.377633 0.275231 0.084 Uiso 1 1 calc R U . . .
C016 C 0.0376(6) 0.7063(5) 1.2189(3) 0.0724(17) Uani 1 1 d . . . . .
H016 H -0.037325 0.736851 1.209636 0.087 Uiso 1 1 calc R U . . .
C017 C 0.2539(6) 0.6141(5) 1.2427(3) 0.0728(17) Uani 1 1 d . . . . .
H017 H 0.327616 0.582019 1.252256 0.087 Uiso 1 1 calc R U . . .
C018 C 0.5140(6) 0.1297(5) 0.8921(3) 0.0739(17) Uani 1 1 d . . . . .
H018 H 0.551588 0.109701 0.932947 0.089 Uiso 1 1 calc R U . . .
C019 C 0.2450(7) 1.1036(5) 1.4423(4) 0.0764(19) Uani 1 1 d . . . . .
H019 H 0.209862 1.149751 1.471239 0.092 Uiso 1 1 calc R U . . .
C01A C 0.8399(6) 0.1277(5) 0.3062(3) 0.0724(17) Uani 1 1 d . . . . .
H01A H 0.811586 0.042282 0.294020 0.087 Uiso 1 1 calc R U . . .
C01B C 0.3652(7) 0.4812(6) 0.7103(3) 0.0761(18) Uani 1 1 d . . . . .
H01B H 0.313789 0.398936 0.697577 0.091 Uiso 1 1 calc R U . . .
C01C C 0.9194(6) 0.3769(5) 0.3446(3) 0.0687(17) Uani 1 1 d . . . . .
H01C H 0.948657 0.462268 0.356929 0.082 Uiso 1 1 calc R U . . .
C01D C 0.9430(6) 0.0194(6) 0.1885(3) 0.0732(17) Uani 1 1 d . . . . .
H01D H 0.861714 -0.038205 0.191975 0.088 Uiso 1 1 calc R U . . .
C01E C 1.1454(7) 0.1094(8) 0.1557(3) 0.086(2) Uani 1 1 d . . . . .
H01E H 1.220551 0.121878 0.134399 0.103 Uiso 1 1 calc R U . . .
C01F C 1.0367(8) 0.0006(7) 0.1475(3) 0.083(2) Uani 1 1 d . . . . .
H01F H 1.027660 -0.072031 0.119783 0.100 Uiso 1 1 calc R U . . .
C01G C 0.3249(7) 1.0293(7) 1.4608(4) 0.083(2) Uani 1 1 d . . . . .
H01G H 0.354910 1.017041 1.504685 0.099 Uiso 1 1 calc R U . . .
C01H C 0.4012(7) 0.1893(6) 0.7769(3) 0.0832(19) Uani 1 1 d . . . . .
H01H H 0.361493 0.209237 0.736553 0.100 Uiso 1 1 calc R U . . .
C01I C 0.4081(8) 0.6730(8) 0.7778(3) 0.088(2) Uani 1 1 d . . . . .
H01I H 0.387956 0.723130 0.811143 0.106 Uiso 1 1 calc R U . . .
C01J C 0.9579(8) 0.2945(7) 0.0764(4) 0.091(2) Uani 1 1 d . . . . .
H01J H 1.015913 0.374071 0.090751 0.109 Uiso 1 1 calc R U . . .
C01K C 0.7812(7) 0.1221(7) 0.0626(4) 0.085(2) Uani 1 1 d . . . . .
H01K H 0.699087 0.065665 0.065989 0.102 Uiso 1 1 calc R U . . .
C01L C 0.9782(8) 0.2064(10) 0.0306(4) 0.098(2) Uani 1 1 d . . . . .
H01L H 1.052551 0.216548 0.008768 0.118 Uiso 1 1 calc R U . . .
C01M C 0.8341(8) 0.2422(8) 0.0975(3) 0.0835(19) Uani 1 1 d . . . . .
H01M H 0.794923 0.279806 0.128424 0.100 Uiso 1 1 calc R U . . .
C01N C 0.4824(8) 0.1127(7) 0.7735(4) 0.093(2) Uani 1 1 d . . . . .
H01N H 0.498181 0.082811 0.732201 0.112 Uiso 1 1 calc R U . . .
C01O C 0.3333(7) 0.5520(8) 0.7604(4) 0.095(2) Uani 1 1 d . . . . .
H01O H 0.261661 0.517873 0.782073 0.114 Uiso 1 1 calc R U . . .
C01P C 0.3529(7) 0.9767(7) 1.4044(7) 0.108(3) Uani 1 1 d . . . . .
H01P H 0.404777 0.921227 1.403033 0.129 Uiso 1 1 calc R U . . .
C01Q C 0.5396(7) 0.0814(6) 0.8323(4) 0.090(2) Uani 1 1 d . . . . .
H01Q H 0.594721 0.028569 0.832106 0.108 Uiso 1 1 calc R U . . .
C01R C 0.2935(10) 1.0175(9) 1.3506(4) 0.113(4) Uani 1 1 d . . . . .
H01R H 0.297438 0.995367 1.305892 0.136 Uiso 1 1 calc R U . . .
C01S C 0.2256(7) 1.0980(7) 1.3732(5) 0.095(2) Uani 1 1 d . . . . .
H01S H 0.176348 1.140333 1.346727 0.114 Uiso 1 1 calc R U . . .
C01T C 0.5112(8) 0.7181(6) 0.7457(4) 0.091(2) Uani 1 1 d . . . . .
H01T H 0.562295 0.800685 0.757148 0.109 Uiso 1 1 calc R U . . .
C01U C 0.8702(10) 0.1019(7) 0.0229(3) 0.094(2) Uani 1 1 d . . . . .
H01U H 0.859239 0.028888 -0.004956 0.113 Uiso 1 1 calc R U . . .

loop_
_atom_site_aniso_label
_atom_site_aniso_U_11
_atom_site_aniso_U_22
_atom_site_aniso_U_33
_atom_site_aniso_U_23
_atom_site_aniso_U_13
_atom_site_aniso_U_12
Fe01 0.0497(5) 0.0478(5) 0.0530(5) 0.0055(4) 0.0099(4) 0.0097(4)
Fe02 0.0613(6) 0.0685(6) 0.0532(5) 0.0156(4) 0.0114(4) 0.0202(4)
N1 0.085(4) 0.077(3) 0.055(3) 0.018(3) 0.024(3) 0.023(3)
C004 0.049(3) 0.054(4) 0.043(3) 0.010(3) 0.003(3) 0.016(3)
C005 0.053(4) 0.045(3) 0.052(4) 0.002(3) -0.002(3) 0.017(3)
C006 0.056(4) 0.043(3) 0.058(4) 0.008(3) 0.004(3) 0.016(3)
C007 0.047(4) 0.059(4) 0.062(4) 0.008(3) -0.006(3) 0.014(3)
C008 0.051(4) 0.038(3) 0.055(4) 0.007(3) -0.001(3) 0.010(3)
C009 0.047(4) 0.059(4) 0.043(3) 0.014(3) 0.000(3) 0.017(3)
C00A 0.054(4) 0.047(4) 0.044(3) 0.008(3) 0.003(3) 0.013(3)
C00B 0.065(4) 0.047(4) 0.058(4) 0.014(3) 0.011(3) 0.015(3)
C00C 0.059(4) 0.050(4) 0.065(4) 0.018(3) 0.009(3) 0.011(3)
C00D 0.086(4) 0.057(4) 0.049(4) 0.017(3) 0.011(3) 0.025(3)
N00E 0.099(4) 0.081(4) 0.063(3) 0.004(3) 0.026(3) 0.009(3)
C00F 0.064(4) 0.077(5) 0.043(3) 0.007(4) 0.010(3) 0.017(4)
C00G 0.056(4) 0.059(4) 0.047(4) 0.004(3) 0.001(3) 0.018(3)
C00H 0.046(3) 0.041(3) 0.064(4) 0.007(3) 0.003(3) 0.011(3)
N00I 0.066(4) 0.107(5) 0.073(4) 0.006(3) 0.020(3) 0.017(4)
C00J 0.047(3) 0.058(4) 0.052(3) 0.004(3) 0.007(3) 0.007(3)
C00K 0.063(4) 0.053(4) 0.050(4) 0.006(3) 0.006(3) 0.010(3)
C00L 0.056(4) 0.060(4) 0.049(4) 0.010(3) 0.004(3) 0.018(3)
C00M 0.072(4) 0.060(4) 0.076(4) 0.016(3) 0.034(4) 0.017(3)
C00N 0.067(4) 0.063(4) 0.053(4) 0.015(3) 0.010(3) 0.018(3)
C00O 0.085(5) 0.059(4) 0.060(4) 0.014(3) 0.008(3) 0.033(3)
C00P 0.059(4) 0.076(5) 0.053(4) 0.019(3) 0.015(3) 0.030(3)
C00Q 0.055(4) 0.065(4) 0.058(4) 0.017(3) 0.011(3) 0.021(3)
C00R 0.056(4) 0.051(4) 0.058(4) 0.006(3) 0.006(3) 0.007(3)
C00S 0.071(4) 0.064(4) 0.053(4) 0.004(3) 0.001(3) 0.028(3)
C00T 0.082(5) 0.059(4) 0.065(4) 0.003(3) 0.014(4) 0.024(3)
C00U 0.091(5) 0.088(5) 0.048(4) -0.002(3) -0.005(3) 0.046(4)
C00V 0.051(4) 0.068(4) 0.083(5) 0.006(4) 0.018(3) 0.019(3)
C00W 0.058(4) 0.053(4) 0.057(4) 0.014(3) 0.005(3) 0.014(3)
C00X 0.056(4) 0.058(4) 0.063(4) 0.013(3) 0.018(3) 0.013(3)
C00Y 0.066(4) 0.046(4) 0.062(4) 0.011(3) 0.021(3) 0.012(3)
N00Z 0.139(5) 0.083(4) 0.076(4) 0.017(3) 0.022(4) 0.055(4)
C010 0.083(5) 0.092(5) 0.052(4) 0.004(3) -0.003(3) 0.053(4)
C011 0.080(4) 0.072(4) 0.064(4) 0.012(3) 0.006(4) 0.044(3)
C012 0.061(4) 0.070(4) 0.060(4) 0.011(3) 0.023(3) 0.009(3)
C013 0.050(4) 0.065(4) 0.058(4) 0.004(3) 0.001(3) 0.013(3)
C014 0.060(4) 0.110(5) 0.058(4) 0.016(4) 0.009(3) 0.041(4)
C015 0.066(4) 0.071(5) 0.067(4) 0.012(4) 0.023(3) 0.004(3)
C016 0.082(5) 0.085(4) 0.064(4) 0.011(4) -0.001(4) 0.054(4)
C017 0.083(5) 0.094(5) 0.057(4) 0.009(3) 0.002(4) 0.057(4)
C018 0.091(5) 0.066(4) 0.065(4) 0.006(3) 0.020(4) 0.022(4)
C019 0.073(5) 0.048(4) 0.104(6) -0.009(4) 0.029(4) 0.008(3)
C01A 0.082(5) 0.054(4) 0.086(5) 0.009(4) 0.029(4) 0.021(4)
C01B 0.079(5) 0.075(5) 0.077(5) 0.017(4) 0.024(4) 0.020(4)
C01C 0.075(4) 0.061(4) 0.062(4) -0.004(3) 0.018(4) 0.008(3)
C01D 0.102(5) 0.068(5) 0.065(4) 0.023(4) 0.032(4) 0.038(4)
C01E 0.076(5) 0.141(7) 0.063(4) 0.032(5) 0.023(4) 0.060(5)
C01F 0.125(6) 0.089(5) 0.067(4) 0.023(4) 0.039(5) 0.068(5)
C01G 0.072(5) 0.078(5) 0.073(5) 0.012(4) -0.014(4) -0.006(4)
C01H 0.095(5) 0.092(5) 0.063(5) 0.018(4) 0.027(4) 0.018(4)
C01I 0.079(5) 0.126(7) 0.073(5) -0.007(5) 0.011(4) 0.058(5)
C01J 0.086(6) 0.076(5) 0.092(6) 0.037(5) -0.012(5) 0.001(4)
C01K 0.058(5) 0.099(6) 0.085(5) 0.021(5) 0.000(4) 0.005(4)
C01L 0.075(6) 0.158(8) 0.075(5) 0.061(6) 0.024(4) 0.035(6)
C01M 0.092(6) 0.111(6) 0.071(5) 0.026(5) 0.016(4) 0.063(5)
C01N 0.114(6) 0.095(6) 0.082(6) 0.005(4) 0.047(5) 0.033(5)
C01O 0.094(6) 0.125(7) 0.080(5) 0.021(5) 0.033(4) 0.043(6)
C01P 0.059(5) 0.066(5) 0.182(10) -0.016(7) 0.027(6) -0.001(4)
C01Q 0.104(6) 0.078(5) 0.097(6) 0.007(5) 0.033(5) 0.035(4)
C01R 0.112(8) 0.110(8) 0.078(6) -0.023(6) 0.051(6) -0.043(6)
C01S 0.079(5) 0.070(5) 0.113(7) 0.055(5) -0.016(5) -0.013(4)
C01T 0.094(6) 0.093(5) 0.084(5) -0.018(4) 0.013(4) 0.034(5)
C01U 0.115(7) 0.106(7) 0.059(5) 0.003(4) 0.002(5) 0.037(6)

loop_
_atom_type_symbol
_atom_type_description
_atom_type_scat_dispersion_real
_atom_type_scat_dispersion_imag
_atom_type_scat_source
C C 0.0033 0.0016 'International Tables Vol C Tables 4.2.6.8 and 6.1.1.4'
H H 0.0000 0.0000 'International Tables Vol C Tables 4.2.6.8 and 6.1.1.4'
Fe Fe 0.3463 0.8444 'International Tables Vol C Tables 4.2.6.8 and 6.1.1.4'
N N 0.0061 0.0033 'International Tables Vol C Tables 4.2.6.8 and 6.1.1.4'

loop_
_geom_angle_atom_site_label_1
_geom_angle_atom_site_label_2
_geom_angle_atom_site_label_3
_geom_angle
_geom_angle_site_symmetry_1
_geom_angle_site_symmetry_3
_geom_angle_publ_flag
C00C Fe01 C00H 41.18(18) . . ?
C00C Fe01 C00V 68.2(2) . . ?
C00C Fe01 C012 40.57(19) . . ?
C00C Fe01 C013 68.4(2) . . ?
C00C Fe01 C01G 115.9(3) . . ?
C00V Fe01 C00H 68.7(2) . . ?
C012 Fe01 C00H 68.8(2) . . ?
C012 Fe01 C00V 40.3(2) . . ?
C012 Fe01 C013 67.9(2) . . ?
C012 Fe01 C01G 111.5(3) . . ?
C013 Fe01 C00H 40.93(19) . . ?
C013 Fe01 C00V 40.27(19) . . ?
C013 Fe01 C01G 173.3(3) . . ?
C019 Fe01 C00C 147.1(3) . . ?
C019 Fe01 C00H 171.7(3) . . ?
C019 Fe01 C00V 112.1(2) . . ?
C019 Fe01 C012 117.4(3) . . ?
C019 Fe01 C013 134.5(3) . . ?
C019 Fe01 C01G 39.3(2) . . ?
C01G Fe01 C00H 145.7(3) . . ?
C01G Fe01 C00V 135.1(3) . . ?
C01P Fe01 C00C 109.0(3) . . ?
C01P Fe01 C00H 114.1(3) . . ?
C01P Fe01 C00V 172.6(4) . . ?
C01P Fe01 C012 133.2(4) . . ?
C01P Fe01 C013 146.1(4) . . ?
C01P Fe01 C019 66.2(3) . . ?
C01P Fe01 C01G 39.1(3) . . ?
C01P Fe01 C01S 66.5(3) . . ?
C01R Fe01 C00C 131.4(4) . . ?
C01R Fe01 C00H 107.9(3) . . ?
C01R Fe01 C00V 147.7(4) . . ?
C01R Fe01 C012 170.7(5) . . ?
C01R Fe01 C013 115.8(3) . . ?
C01R Fe01 C019 66.7(3) . . ?
C01R Fe01 C01G 65.9(3) . . ?
C01R Fe01 C01P 39.2(3) . . ?
C01R Fe01 C01S 40.1(3) . . ?
C01S Fe01 C00C 170.8(4) . . ?
C01S Fe01 C00H 132.1(3) . . ?
C01S Fe01 C00V 117.3(3) . . ?
C01S Fe01 C012 148.2(4) . . ?
C01S Fe01 C013 110.4(3) . . ?
C01S Fe01 C019 39.8(2) . . ?
C01S Fe01 C01G 66.3(3) . . ?
C014 Fe02 C00P 40.9(2) . . ?
C014 Fe02 C01D 68.4(2) . . ?
C014 Fe02 C01E 40.7(2) . . ?
C014 Fe02 C01L 123.8(3) . . ?
C014 Fe02 C01U 159.3(3) . . ?
C01D Fe02 C00P 40.69(19) . . ?
C01E Fe02 C00P 68.9(2) . . ?
C01E Fe02 C01D 68.6(3) . . ?
C01E Fe02 C01U 123.5(3) . . ?
C01F Fe02 C00P 68.5(2) . . ?
C01F Fe02 C014 68.1(3) . . ?
C01F Fe02 C01D 40.8(2) . . ?
C01F Fe02 C01E 40.5(2) . . ?
C01F Fe02 C01L 122.5(3) . . ?
C01F Fe02 C01U 108.6(3) . . ?
C01J Fe02 C00P 123.8(3) . . ?
C01J Fe02 C014 107.8(3) . . ?
C01J Fe02 C01D 160.2(4) . . ?
C01J Fe02 C01E 122.1(3) . . ?
C01J Fe02 C01F 157.6(4) . . ?
C01J Fe02 C01K 67.6(3) . . ?
C01J Fe02 C01L 40.1(2) . . ?
C01J Fe02 C01U 67.0(3) . . ?
C01K Fe02 C00P 123.6(3) . . ?
C01K Fe02 C014 159.5(3) . . ?
C01K Fe02 C01D 108.7(3) . . ?
C01K Fe02 C01E 159.0(4) . . ?
C01K Fe02 C01F 123.9(3) . . ?
C01K Fe02 C01L 66.5(3) . . ?
C01K Fe02 C01U 39.3(2) . . ?
C01L Fe02 C00P 160.0(4) . . ?
C01L Fe02 C01D 158.1(4) . . ?
C01L Fe02 C01E 107.7(3) . . ?
C01L Fe02 C01U 39.4(2) . . ?
C01M Fe02 C00P 107.6(2) . . ?
C01M Fe02 C014 122.8(3) . . ?
C01M Fe02 C01D 123.5(3) . . ?
C01M Fe02 C01E 158.3(4) . . ?
C01M Fe02 C01F 160.0(4) . . ?
C01M Fe02 C01J 40.9(2) . . ?
C01M Fe02 C01K 40.6(2) . . ?
C01M Fe02 C01L 67.9(3) . . ?
C01M Fe02 C01U 67.5(3) . . ?
C01U Fe02 C00P 158.8(3) . . ?
C01U Fe02 C01D 123.4(3) . . ?
C00Y N1 C01H 116.1(5) . . ?
C00M C004 C00A 121.8(5) . . ?
C00M C004 C01C 115.6(5) . . ?
C01C C004 C00A 122.6(5) . . ?
C00U C005 C006 123.3(5) . . ?
C00U C005 C017 115.0(5) . . ?
C017 C005 C006 121.6(5) . . ?
C00O C006 C005 123.8(5) . . ?
C00O C006 C00S 115.2(5) . . ?
C00S C006 C005 120.9(5) . . ?
N00I C007 C00G 115.9(6) . . ?
N00I C007 C01B 120.3(6) . . ?
C01B C007 C00G 123.7(6) . . ?
C010 C008 C00H 120.8(5) . . ?
C010 C008 C016 116.2(5) . . ?
C016 C008 C00H 123.1(5) . . ?
C00J C009 C00L 124.4(5) . . ?
C00R C009 C00J 116.3(5) . . ?
C00R C009 C00L 119.3(5) . . ?
C00K C00A C004 121.3(5) . . ?
C00X C00A C004 122.7(5) . . ?
C00X C00A C00K 116.0(5) . . ?
C00D C00B C00N 119.8(5) . . ?
C00D C00B C011 115.8(5) . . ?
C011 C00B C00N 124.4(5) . . ?
Fe01 C00C H00C 126.1 . . ?
C00H C00C Fe01 69.9(3) . . ?
C00H C00C H00C 125.8 . . ?
C012 C00C Fe01 69.8(3) . . ?
C012 C00C H00C 125.8 . . ?
C012 C00C C00H 108.3(5) . . ?
C00B C00D H00D 118.8 . . ?
C00O C00D C00B 122.3(5) . . ?
C00O C00D H00D 118.8 . . ?
N00E C00F C00G 176.4(6) . . ?
C00F C00G C007 113.6(5) . . ?
C00L C00G C007 124.3(5) . . ?
C00L C00G C00F 122.1(5) . . ?
C008 C00H Fe01 124.1(3) . . ?
C00C C00H Fe01 69.0(3) . . ?
C00C C00H C008 127.0(5) . . ?
C013 C00H Fe01 69.2(3) . . ?
C013 C00H C008 126.8(5) . . ?
C013 C00H C00C 106.1(5) . . ?
C007 N00I H00I 120.3 . . ?
C007 N00I C01T 119.5(6) . . ?
C01T N00I H00I 120.3 . . ?
C009 C00J H00J 119.6 . . ?
C00K C00J C009 120.8(5) . . ?
C00K C00J H00J 119.6 . . ?
C00A C00K H00K 118.6 . . ?
C00J C00K C00A 122.8(5) . . ?
C00J C00K H00K 118.6 . . ?
C009 C00L H00L 114.4 . . ?
C00G C00L C009 131.2(5) . . ?
C00G C00L H00L 114.4 . . ?
C004 C00M H00M 118.7 . . ?
C004 C00M C01A 122.6(5) . . ?
C01A C00M H00M 118.7 . . ?
C00B C00N H00N 114.6 . . ?
C00W C00N C00B 130.8(5) . . ?
C00W C00N H00N 114.6 . . ?
C006 C00O H00O 118.9 . . ?
C00D C00O C006 122.1(5) . . ?
C00D C00O H00O 118.9 . . ?
C00Q C00P Fe02 128.9(4) . . ?
C014 C00P Fe02 68.5(3) . . ?
C014 C00P C00Q 125.9(6) . . ?
C01D C00P Fe02 68.9(3) . . ?
C01D C00P C00Q 127.6(6) . . ?
C01D C00P C014 106.5(5) . . ?
C015 C00Q C00P 123.9(5) . . ?
C015 C00Q C01A 116.6(5) . . ?
C01A C00Q C00P 119.4(5) . . ?
C009 C00R H00R 119.1 . . ?
C00X C00R C009 121.8(5) . . ?
C00X C00R H00R 119.1 . . ?
C006 C00S H00S 118.7 . . ?
C011 C00S C006 122.5(5) . . ?
C011 C00S H00S 118.7 . . ?
N00Z C00T C00W 176.3(7) . . ?
C005 C00U H00U 118.7 . . ?
C016 C00U C005 122.6(5) . . ?
C016 C00U H00U 118.7 . . ?
Fe01 C00V H00V 126.4 . . ?
C012 C00V Fe01 69.6(3) . . ?
C012 C00V H00V 125.9 . . ?
C013 C00V Fe01 69.6(3) . . ?
C013 C00V H00V 125.9 . . ?
C013 C00V C012 108.1(5) . . ?
C00N C00W C00T 121.6(5) . . ?
C00N C00W C00Y 122.9(5) . . ?
C00T C00W C00Y 115.6(5) . . ?
C00A C00X H00X 118.9 . . ?
C00R C00X C00A 122.2(5) . . ?
C00R C00X H00X 118.9 . . ?
N1 C00Y C00W 115.9(6) . . ?
N1 C00Y C018 122.8(5) . . ?
C018 C00Y C00W 121.3(6) . . ?
C008 C010 H010 118.9 . . ?
C008 C010 C017 122.3(5) . . ?
C017 C010 H010 118.9 . . ?
C00B C011 H011 119.1 . . ?
C00S C011 C00B 121.7(5) . . ?
C00S C011 H011 119.1 . . ?
Fe01 C012 H012 126.0 . . ?
C00C C012 Fe01 69.7(3) . . ?
C00C C012 H012 125.8 . . ?
C00V C012 Fe01 70.1(3) . . ?
C00V C012 C00C 108.4(5) . . ?
C00V C012 H012 125.8 . . ?
Fe01 C013 H013 126.1 . . ?
C00H C013 Fe01 69.9(3) . . ?
C00H C013 H013 125.5 . . ?
C00V C013 Fe01 70.1(3) . . ?
C00V C013 C00H 109.0(5) . . ?
C00V C013 H013 125.5 . . ?
Fe02 C014 H014 125.7 . . ?
C00P C014 Fe02 70.6(3) . . ?
C00P C014 H014 125.5 . . ?
C01E C014 Fe02 69.8(3) . . ?
C01E C014 C00P 109.1(6) . . ?
C01E C014 H014 125.5 . . ?
C00Q C015 H015 118.9 . . ?
C00Q C015 C01C 122.1(5) . . ?
C01C C015 H015 118.9 . . ?
C008 C016 H016 119.1 . . ?
C00U C016 C008 121.8(5) . . ?
C00U C016 H016 119.1 . . ?
C005 C017 H017 118.9 . . ?
C010 C017 C005 122.1(5) . . ?
C010 C017 H017 118.9 . . ?
C00Y C018 H018 120.2 . . ?
C00Y C018 C01Q 119.5(6) . . ?
C01Q C018 H018 120.2 . . ?
Fe01 C019 H019 125.0 . . ?
C01G C019 Fe01 70.5(3) . . ?
C01G C019 H019 126.1 . . ?
C01G C019 C01S 107.7(6) . . ?
C01S C019 Fe01 70.0(4) . . ?
C01S C019 H019 126.1 . . ?
C00M C01A H01A 119.5 . . ?
C00Q C01A C00M 121.0(5) . . ?
C00Q C01A H01A 119.5 . . ?
C007 C01B H01B 119.8 . . ?
C007 C01B C01O 120.5(6) . . ?
C01O C01B H01B 119.8 . . ?
C004 C01C H01C 119.0 . . ?
C015 C01C C004 122.0(5) . . ?
C015 C01C H01C 119.0 . . ?
Fe02 C01D H01D 125.9 . . ?
C00P C01D Fe02 70.5(3) . . ?
C00P C01D H01D 125.9 . . ?
C01F C01D Fe02 69.3(3) . . ?
C01F C01D C00P 108.1(6) . . ?
C01F C01D H01D 125.9 . . ?
Fe02 C01E H01E 126.2 . . ?
C014 C01E Fe02 69.5(3) . . ?
C014 C01E H01E 126.3 . . ?
C01F C01E Fe02 69.6(4) . . ?
C01F C01E C014 107.5(6) . . ?
C01F C01E H01E 126.3 . . ?
Fe02 C01F H01F 126.1 . . ?
C01D C01F Fe02 69.9(3) . . ?
C01D C01F H01F 125.6 . . ?
C01E C01F Fe02 69.9(4) . . ?
C01E C01F C01D 108.8(6) . . ?
C01E C01F H01F 125.6 . . ?
Fe01 C01G H01G 126.0 . . ?
C019 C01G Fe01 70.1(4) . . ?
C019 C01G H01G 125.8 . . ?
C01P C01G Fe01 69.6(4) . . ?
C01P C01G C019 108.4(7) . . ?
C01P C01G H01G 125.8 . . ?
N1 C01H H01H 117.5 . . ?
N1 C01H C01N 125.1(6) . . ?
C01N C01H H01H 117.5 . . ?
C01O C01I H01I 120.8 . . ?
C01T C01I H01I 120.8 . . ?
C01T C01I C01O 118.5(7) . . ?
Fe02 C01J H01J 125.4 . . ?
C01L C01J Fe02 70.6(4) . . ?
C01L C01J H01J 126.1 . . ?
C01L C01J C01M 107.8(6) . . ?
C01M C01J Fe02 69.4(3) . . ?
C01M C01J H01J 126.1 . . ?
Fe02 C01K H01K 126.2 . . ?
C01M C01K Fe02 69.1(3) . . ?
C01M C01K H01K 125.7 . . ?
C01U C01K Fe02 70.6(4) . . ?
C01U C01K H01K 125.7 . . ?
C01U C01K C01M 108.6(6) . . ?
Fe02 C01L H01L 126.0 . . ?
C01J C01L Fe02 69.3(4) . . ?
C01J C01L H01L 125.9 . . ?
C01U C01L Fe02 70.4(4) . . ?
C01U C01L C01J 108.3(7) . . ?
C01U C01L H01L 125.9 . . ?
Fe02 C01M H01M 124.9 . . ?
C01J C01M Fe02 69.7(4) . . ?
C01J C01M H01M 126.8 . . ?
C01K C01M Fe02 70.3(4) . . ?
C01K C01M C01J 106.4(6) . . ?
C01K C01M H01M 126.8 . . ?
C01H C01N H01N 121.0 . . ?
C01H C01N C01Q 118.0(6) . . ?
C01Q C01N H01N 121.0 . . ?
C01B C01O H01O 120.5 . . ?
C01I C01O C01B 119.1(7) . . ?
C01I C01O H01O 120.5 . . ?
Fe01 C01P H01P 124.6 . . ?
C01G C01P Fe01 71.3(4) . . ?
C01G C01P H01P 125.6 . . ?
C01R C01P Fe01 70.1(5) . . ?
C01R C01P C01G 108.8(8) . . ?
C01R C01P H01P 125.6 . . ?
C018 C01Q H01Q 120.8 . . ?
C01N C01Q C018 118.5(6) . . ?
C01N C01Q H01Q 120.8 . . ?
Fe01 C01R H01R 124.4 . . ?
C01P C01R Fe01 70.7(5) . . ?
C01P C01R H01R 125.8 . . ?
C01P C01R C01S 108.4(8) . . ?
C01S C01R Fe01 70.7(4) . . ?
C01S C01R H01R 125.8 . . ?
Fe01 C01S H01S 125.6 . . ?
C019 C01S Fe01 70.2(3) . . ?
C019 C01S C01R 106.8(7) . . ?
C019 C01S H01S 126.6 . . ?
C01R C01S Fe01 69.1(4) . . ?
C01R C01S H01S 126.6 . . ?
N00I C01T H01T 118.9 . . ?
C01I C01T N00I 122.1(7) . . ?
C01I C01T H01T 118.9 . . ?
Fe02 C01U H01U 125.8 . . ?
C01K C01U Fe02 70.1(4) . . ?
C01K C01U C01L 109.0(7) . . ?
C01K C01U H01U 125.5 . . ?
C01L C01U Fe02 70.2(4) . . ?
C01L C01U H01U 125.5 . . ?

loop_
_geom_bond_atom_site_label_1
_geom_bond_atom_site_label_2
_geom_bond_distance
_geom_bond_site_symmetry_2
_geom_bond_publ_flag
Fe01 C00C 2.024(5) . ?
Fe01 C00H 2.036(5) . ?
Fe01 C00V 2.033(5) . ?
Fe01 C012 2.026(5) . ?
Fe01 C013 2.027(5) . ?
Fe01 C019 2.024(6) . ?
Fe01 C01G 2.029(6) . ?
Fe01 C01P 2.008(7) . ?
Fe01 C01R 2.000(7) . ?
Fe01 C01S 2.021(6) . ?
Fe02 C00P 2.055(5) . ?
Fe02 C014 2.026(5) . ?
Fe02 C01D 2.034(5) . ?
Fe02 C01E 2.030(6) . ?
Fe02 C01F 2.026(6) . ?
Fe02 C01J 2.011(6) . ?
Fe02 C01K 2.024(6) . ?
Fe02 C01L 2.028(6) . ?
Fe02 C01M 2.009(6) . ?
Fe02 C01U 2.031(6) . ?
N1 C00Y 1.333(6) . ?
N1 C01H 1.335(7) . ?
C004 C00A 1.472(7) . ?
C004 C00M 1.376(6) . ?
C004 C01C 1.385(7) . ?
C005 C006 1.465(7) . ?
C005 C00U 1.379(7) . ?
C005 C017 1.389(6) . ?
C006 C00O 1.387(6) . ?
C006 C00S 1.398(6) . ?
C007 C00G 1.488(7) . ?
C007 N00I 1.327(6) . ?
C007 C01B 1.342(7) . ?
C008 C00H 1.467(7) . ?
C008 C010 1.364(7) . ?
C008 C016 1.379(6) . ?
C009 C00J 1.400(6) . ?
C009 C00L 1.451(7) . ?
C009 C00R 1.395(6) . ?
C00A C00K 1.386(6) . ?
C00A C00X 1.383(6) . ?
C00B C00D 1.388(7) . ?
C00B C00N 1.460(7) . ?
C00B C011 1.388(6) . ?
C00C H00C 0.9300 . ?
C00C C00H 1.428(6) . ?
C00C C012 1.404(7) . ?
C00D H00D 0.9300 . ?
C00D C00O 1.367(7) . ?
N00E C00F 1.157(6) . ?
C00F C00G 1.426(8) . ?
C00G C00L 1.335(6) . ?
C00H C013 1.421(6) . ?
N00I H00I 0.8600 . ?
N00I C01T 1.353(7) . ?
C00J H00J 0.9300 . ?
C00J C00K 1.377(6) . ?
C00K H00K 0.9300 . ?
C00L H00L 0.9300 . ?
C00M H00M 0.9300 . ?
C00M C01A 1.385(7) . ?
C00N H00N 0.9300 . ?
C00N C00W 1.330(7) . ?
C00O H00O 0.9300 . ?
C00P C00Q 1.484(7) . ?
C00P C014 1.425(7) . ?
C00P C01D 1.421(7) . ?
C00Q C015 1.367(7) . ?
C00Q C01A 1.384(7) . ?
C00R H00R 0.9300 . ?
C00R C00X 1.372(6) . ?
C00S H00S 0.9300 . ?
C00S C011 1.365(7) . ?
C00T C00W 1.438(8) . ?
C00T N00Z 1.142(6) . ?
C00U H00U 0.9300 . ?
C00U C016 1.374(7) . ?
C00V H00V 0.9300 . ?
C00V C012 1.399(7) . ?
C00V C013 1.397(7) . ?
C00W C00Y 1.476(7) . ?
C00X H00X 0.9300 . ?
C00Y C018 1.372(7) . ?
C010 H010 0.9300 . ?
C010 C017 1.376(7) . ?
C011 H011 0.9300 . ?
C012 H012 0.9300 . ?
C013 H013 0.9300 . ?
C014 H014 0.9300 . ?
C014 C01E 1.410(7) . ?
C015 H015 0.9300 . ?
C015 C01C 1.379(7) . ?
C016 H016 0.9300 . ?
C017 H017 0.9300 . ?
C018 H018 0.9300 . ?
C018 C01Q 1.380(7) . ?
C019 H019 0.9300 . ?
C019 C01G 1.363(8) . ?
C019 C01S 1.377(8) . ?
C01A H01A 0.9300 . ?
C01B H01B 0.9300 . ?
C01B C01O 1.374(8) . ?
C01C H01C 0.9300 . ?
C01D H01D 0.9300 . ?
C01D C01F 1.416(7) . ?
C01E H01E 0.9300 . ?
C01E C01F 1.402(8) . ?
C01F H01F 0.9300 . ?
C01G H01G 0.9300 . ?
C01G C01P 1.351(9) . ?
C01H H01H 0.9300 . ?
C01H C01N 1.364(8) . ?
C01I H01I 0.9300 . ?
C01I C01O 1.363(8) . ?
C01I C01T 1.339(8) . ?
C01J H01J 0.9300 . ?
C01J C01L 1.386(9) . ?
C01J C01M 1.404(8) . ?
C01K H01K 0.9300 . ?
C01K C01M 1.400(8) . ?
C01K C01U 1.364(8) . ?
C01L H01L 0.9300 . ?
C01L C01U 1.367(8) . ?
C01M H01M 0.9300 . ?
C01N H01N 0.9300 . ?
C01N C01Q 1.364(8) . ?
C01O H01O 0.9300 . ?
C01P H01P 0.9300 . ?
C01P C01R 1.344(10) . ?
C01Q H01Q 0.9300 . ?
C01R H01R 0.9300 . ?
C01R C01S 1.380(10) . ?
C01S H01S 0.9300 . ?
C01T H01T 0.9300 . ?
C01U H01U 0.9300 . ?

loop_
_geom_torsion_atom_site_label_1
_geom_torsion_atom_site_label_2
_geom_torsion_atom_site_label_3
_geom_torsion_atom_site_label_4
_geom_torsion
_geom_torsion_site_symmetry_1
_geom_torsion_site_symmetry_2
_geom_torsion_site_symmetry_3
_geom_torsion_site_symmetry_4
_geom_torsion_publ_flag
Fe01 C00C C00H C008 117.6(5) . . . . ?
Fe01 C00C C00H C013 -59.5(3) . . . . ?
Fe01 C00C C012 C00V 59.6(4) . . . . ?
Fe01 C00H C013 C00V -59.3(4) . . . . ?
Fe01 C00V C012 C00C -59.4(4) . . . . ?
Fe01 C00V C013 C00H 59.2(4) . . . . ?
Fe01 C019 C01G C01P 59.3(5) . . . . ?
Fe01 C019 C01S C01R -59.8(5) . . . . ?
Fe01 C01G C01P C01R 60.4(5) . . . . ?
Fe01 C01P C01R C01S 61.0(5) . . . . ?
Fe01 C01R C01S C019 60.5(4) . . . . ?
Fe02 C00P C00Q C015 -73.5(7) . . . . ?
Fe02 C00P C00Q C01A 110.8(6) . . . . ?
Fe02 C00P C014 C01E -59.4(4) . . . . ?
Fe02 C00P C01D C01F 59.3(4) . . . . ?
Fe02 C014 C01E C01F -59.5(4) . . . . ?
Fe02 C01D C01F C01E 59.3(4) . . . . ?
Fe02 C01E C01F C01D -59.3(4) . . . . ?
Fe02 C01J C01L C01U 59.9(5) . . . . ?
Fe02 C01J C01M C01K -61.1(4) . . . . ?
Fe02 C01K C01M C01J 60.7(4) . . . . ?
Fe02 C01K C01U C01L -59.6(5) . . . . ?
Fe02 C01L C01U C01K 59.6(5) . . . . ?
N1 C00Y C018 C01Q 1.0(9) . . . . ?
N1 C01H C01N C01Q 0.9(10) . . . . ?
C004 C00A C00K C00J 177.8(5) . . . . ?
C004 C00A C00X C00R -177.5(5) . . . . ?
C004 C00M C01A C00Q 0.4(9) . . . . ?
C005 C006 C00O C00D -173.9(5) . . . . ?
C005 C006 C00S C011 173.9(5) . . . . ?
C005 C00U C016 C008 -0.3(9) . . . . ?
C006 C005 C00U C016 177.0(5) . . . . ?
C006 C005 C017 C010 -177.1(5) . . . . ?
C006 C00S C011 C00B -0.6(9) . . . . ?
C007 C00G C00L C009 -178.5(5) . . . . ?
C007 N00I C01T C01I 1.0(9) . . . . ?
C007 C01B C01O C01I 1.1(10) . . . . ?
C008 C00H C013 Fe01 -117.7(5) . . . . ?
C008 C00H C013 C00V -177.1(5) . . . . ?
C008 C010 C017 C005 0.3(9) . . . . ?
C009 C00J C00K C00A 0.5(8) . . . . ?
C009 C00R C00X C00A -1.1(8) . . . . ?
C00A C004 C00M C01A 179.6(5) . . . . ?
C00A C004 C01C C015 -179.9(5) . . . . ?
C00B C00D C00O C006 1.0(9) . . . . ?
C00B C00N C00W C00T 3.2(9) . . . . ?
C00B C00N C00W C00Y -177.0(5) . . . . ?
C00C C00H C013 Fe01 59.4(3) . . . . ?
C00C C00H C013 C00V 0.0(6) . . . . ?
C00D C00B C00N C00W -168.1(6) . . . . ?
C00D C00B C011 C00S 4.9(8) . . . . ?
C00F C00G C00L C009 3.7(9) . . . . ?
C00G C007 N00I C01T 179.5(5) . . . . ?
C00G C007 C01B C01O 179.5(5) . . . . ?
C00H C008 C010 C017 -178.2(5) . . . . ?
C00H C008 C016 C00U 178.1(5) . . . . ?
C00H C00C C012 Fe01 -59.4(3) . . . . ?
C00H C00C C012 C00V 0.2(6) . . . . ?
N00I C007 C00G C00F 168.9(5) . . . . ?
N00I C007 C00G C00L -9.0(8) . . . . ?
N00I C007 C01B C01O -0.4(9) . . . . ?
C00J C009 C00L C00G 14.3(9) . . . . ?
C00J C009 C00R C00X -1.6(7) . . . . ?
C00K C00A C00X C00R 3.3(7) . . . . ?
C00L C009 C00J C00K -178.9(5) . . . . ?
C00L C009 C00R C00X 179.1(5) . . . . ?
C00M C004 C00A C00K -18.0(7) . . . . ?
C00M C004 C00A C00X 162.7(5) . . . . ?
C00M C004 C01C C015 1.0(8) . . . . ?
C00N C00B C00D C00O 175.9(5) . . . . ?
C00N C00B C011 C00S -176.2(5) . . . . ?
C00N C00W C00Y N1 -17.3(8) . . . . ?
C00N C00W C00Y C018 163.3(5) . . . . ?
C00O C006 C00S C011 -3.6(8) . . . . ?
C00P C00Q C015 C01C -177.0(5) . . . . ?
C00P C00Q C01A C00M 176.9(5) . . . . ?
C00P C014 C01E Fe02 59.9(4) . . . . ?
C00P C014 C01E C01F 0.4(7) . . . . ?
C00P C01D C01F Fe02 -60.0(4) . . . . ?
C00P C01D C01F C01E -0.7(7) . . . . ?
C00Q C00P C014 Fe02 -123.2(5) . . . . ?
C00Q C00P C014 C01E 177.4(5) . . . . ?
C00Q C00P C01D Fe02 123.5(5) . . . . ?
C00Q C00P C01D C01F -177.3(5) . . . . ?
C00Q C015 C01C C004 0.2(9) . . . . ?
C00R C009 C00J C00K 1.8(7) . . . . ?
C00R C009 C00L C00G -166.5(5) . . . . ?
C00S C006 C00O C00D 3.4(8) . . . . ?
C00T C00W C00Y N1 162.4(5) . . . . ?
C00T C00W C00Y C018 -16.9(7) . . . . ?
C00U C005 C006 C00O 16.6(8) . . . . ?
C00U C005 C006 C00S -160.6(5) . . . . ?
C00U C005 C017 C010 -1.5(8) . . . . ?
C00W C00Y C018 C01Q -179.7(5) . . . . ?
C00X C00A C00K C00J -3.0(7) . . . . ?
C00Y N1 C01H C01N -0.1(9) . . . . ?
C00Y C018 C01Q C01N -0.1(9) . . . . ?
C010 C008 C00H Fe01 74.1(6) . . . . ?
C010 C008 C00H C00C -14.1(8) . . . . ?
C010 C008 C00H C013 162.4(5) . . . . ?
C010 C008 C016 C00U -1.0(8) . . . . ?
C011 C00B C00D C00O -5.1(8) . . . . ?
C011 C00B C00N C00W 13.0(9) . . . . ?
C012 C00C C00H Fe01 59.4(4) . . . . ?
C012 C00C C00H C008 176.9(5) . . . . ?
C012 C00C C00H C013 -0.2(6) . . . . ?
C012 C00V C013 Fe01 -59.1(4) . . . . ?
C012 C00V C013 C00H 0.1(6) . . . . ?
C013 C00V C012 Fe01 59.2(4) . . . . ?
C013 C00V C012 C00C -0.2(6) . . . . ?
C014 C00P C00Q C015 16.6(8) . . . . ?
C014 C00P C00Q C01A -159.2(5) . . . . ?
C014 C00P C01D Fe02 -58.3(4) . . . . ?
C014 C00P C01D C01F 0.9(6) . . . . ?
C014 C01E C01F Fe02 59.4(4) . . . . ?
C014 C01E C01F C01D 0.1(7) . . . . ?
C015 C00Q C01A C00M 0.8(8) . . . . ?
C016 C008 C00H Fe01 -105.0(5) . . . . ?
C016 C008 C00H C00C 166.8(5) . . . . ?
C016 C008 C00H C013 -16.7(8) . . . . ?
C016 C008 C010 C017 0.9(8) . . . . ?
C017 C005 C006 C00O -168.2(5) . . . . ?
C017 C005 C006 C00S 14.6(8) . . . . ?
C017 C005 C00U C016 1.5(8) . . . . ?
C019 C01G C01P Fe01 -59.6(5) . . . . ?
C019 C01G C01P C01R 0.7(8) . . . . ?
C01A C00Q C015 C01C -1.1(8) . . . . ?
C01B C007 C00G C00F -11.1(7) . . . . ?
C01B C007 C00G C00L 171.0(5) . . . . ?
C01B C007 N00I C01T -0.6(8) . . . . ?
C01C C004 C00A C00K 162.9(5) . . . . ?
C01C C004 C00A C00X -16.3(8) . . . . ?
C01C C004 C00M C01A -1.3(8) . . . . ?
C01D C00P C00Q C015 -165.5(5) . . . . ?
C01D C00P C00Q C01A 18.7(8) . . . . ?
C01D C00P C014 Fe02 58.6(4) . . . . ?
C01D C00P C014 C01E -0.8(6) . . . . ?
C01G C019 C01S Fe01 60.7(4) . . . . ?
C01G C019 C01S C01R 1.0(7) . . . . ?
C01G C01P C01R Fe01 -61.1(5) . . . . ?
C01G C01P C01R C01S -0.1(9) . . . . ?
C01H N1 C00Y C00W 179.8(5) . . . . ?
C01H N1 C00Y C018 -0.9(8) . . . . ?
C01H C01N C01Q C018 -0.8(10) . . . . ?
C01J C01L C01U Fe02 -59.2(5) . . . . ?
C01J C01L C01U C01K 0.4(8) . . . . ?
C01L C01J C01M Fe02 60.5(5) . . . . ?
C01L C01J C01M C01K -0.6(7) . . . . ?
C01M C01J C01L Fe02 -59.7(4) . . . . ?
C01M C01J C01L C01U 0.1(8) . . . . ?
C01M C01K C01U Fe02 58.8(4) . . . . ?
C01M C01K C01U C01L -0.8(8) . . . . ?
C01O C01I C01T N00I -0.4(10) . . . . ?
C01P C01R C01S Fe01 -61.0(5) . . . . ?
C01P C01R C01S C019 -0.5(8) . . . . ?
C01S C019 C01G Fe01 -60.4(4) . . . . ?
C01S C019 C01G C01P -1.1(7) . . . . ?
C01T C01I C01O C01B -0.7(10) . . . . ?
C01U C01K C01M Fe02 -59.8(5) . . . . ?
C01U C01K C01M C01J 0.8(7) . . . . ?
